data_4347827
loop_
_publ_author_name
'Hausmann, David'
'Feldmann, Claus'

_publ_section_title
;
 Bromine-rich Zinc Bromides: Zn6Br12(18-crown-6)2\\times (Br2)5,
 Zn4Br8(18-crown-6)2\\times (Br2)3, and Zn6Br12(18-crown-6)2\\times
 (Br2)2.
;
_journal_issue 12
_journal_name_full 'Inorganic chemistry'
_journal_page_first 6141
_journal_page_last 6147
_journal_paper_doi 10.1021/acs.inorgchem.6b00663
_journal_volume 55
_journal_year 2016
_chemical_formula_sum 'C12 H24 Br7 O6 Zn2'
_chemical_formula_weight 954.42
_space_group_IT_number 2
_space_group_name_Hall '-P 1'
_space_group_name_H-M_alt 'P -1'
_symmetry_cell_setting triclinic
_symmetry_space_group_name_H-M 'P -1'
_atom_sites_solution_hydrogens geom
_atom_sites_solution_primary direct
_atom_sites_solution_secondary difmap
_audit_creation_method SHELXL-97
_cell_angle_alpha 98.48(3)
_cell_angle_beta 101.72(3)
_cell_angle_gamma 99.71(3)
_cell_formula_units_Z 2
_cell_length_a 8.2271(16)
_cell_length_b 10.418(2)
_cell_length_c 15.527(3)
_cell_measurement_reflns_used 10956
_cell_measurement_temperature 200(2)
_cell_measurement_theta_max 29.70
_cell_measurement_theta_min 1.94
_cell_volume 1261.4(5)
_computing_cell_refinement 'CELL, SELECT (STOE)'
_computing_data_collection 'EXPOSE (STOE)'
_computing_data_reduction 'INTEGRATE (STOE)'
_computing_molecular_graphics 'DIAMOND, Crystal Impact'
_computing_publication_material 'SHELXL-97 (Sheldrick, 1997)'
_computing_structure_refinement 'SHELXL-97 (Sheldrick, 1997)'
_computing_structure_solution 'SHELXS-97 (Sheldrick, 1990)'
_diffrn_ambient_temperature 200(2)
_diffrn_measured_fraction_theta_full 0.941
_diffrn_measured_fraction_theta_max 0.934
_diffrn_measurement_device_type 'STOE IPDS II'
_diffrn_measurement_method 'image plate'
_diffrn_radiation_monochromator graphite
_diffrn_radiation_source 'fine-focus sealed tube'
_diffrn_radiation_type MoK\a
_diffrn_radiation_wavelength 0.71073
_diffrn_reflns_av_R_equivalents 0.0885
_diffrn_reflns_av_sigmaI/netI 0.0895
_diffrn_reflns_limit_h_max 10
_diffrn_reflns_limit_h_min -10
_diffrn_reflns_limit_k_max 13
_diffrn_reflns_limit_k_min -13
_diffrn_reflns_limit_l_max 19
_diffrn_reflns_limit_l_min -19
_diffrn_reflns_number 9471
_diffrn_reflns_theta_full 25.00
_diffrn_reflns_theta_max 26.37
_diffrn_reflns_theta_min 2.02
_exptl_absorpt_coefficient_mu 13.012
_exptl_absorpt_correction_T_max 0.2570
_exptl_absorpt_correction_T_min 0.1143
_exptl_absorpt_correction_type numerical
_exptl_absorpt_process_details
'(X-RED, Data Reduction Program, Version 1.14, Stoe & Cie GmbH, Darmstadt 1999.;X-SHAPE, Crystal Optimisation for Numerical Absorption Correction, Version 1.06, Stoe & Cie GmbH, Darmstadt 1999.)'
_exptl_crystal_colour yellow
_exptl_crystal_density_diffrn 2.513
_exptl_crystal_density_method 'not measured'
_exptl_crystal_description block
_exptl_crystal_F_000 898
_exptl_crystal_size_max 0.36
_exptl_crystal_size_mid 0.30
_exptl_crystal_size_min 0.20
_refine_diff_density_max 0.904
_refine_diff_density_min -0.793
_refine_diff_density_rms 0.154
_refine_ls_extinction_coef 0.0180(8)
_refine_ls_extinction_expression Fc^*^=kFc[1+0.001xFc^2^\l^3^/sin(2\q)]^-1/4^
_refine_ls_extinction_method SHELXL
_refine_ls_goodness_of_fit_ref 1.062
_refine_ls_hydrogen_treatment constr
_refine_ls_matrix_type full
_refine_ls_number_parameters 245
_refine_ls_number_reflns 4816
_refine_ls_number_restraints 0
_refine_ls_restrained_S_all 1.062
_refine_ls_R_factor_all 0.0526
_refine_ls_R_factor_gt 0.0438
_refine_ls_shift/su_max 0.001
_refine_ls_shift/su_mean 0.000
_refine_ls_structure_factor_coef Fsqd
_refine_ls_weighting_details 'calc w=1/[\s^2^(Fo^2^)+(0.0612P)^2^+0.0000P] where P=(Fo^2^+2Fc^2^)/3'
_refine_ls_weighting_scheme calc
_refine_ls_wR_factor_gt 0.1179
_refine_ls_wR_factor_ref 0.1226
_reflns_number_gt 3994
_reflns_number_total 4816
_reflns_threshold_expression >2sigma(I)
_cod_data_source_file ic6b00663_si_003.cif
_cod_data_source_block '[Zn2Br7(18-crown-6)]'
_cod_original_cell_volume 1261.4(4)
_cod_original_sg_symbol_H-M P-1
_cod_database_code 4347827

loop_
_symmetry_equiv_pos_as_xyz
'x, y, z'
'-x, -y, -z'

loop_
_atom_site_label
_atom_site_type_symbol
_atom_site_fract_x
_atom_site_fract_y
_atom_site_fract_z
_atom_site_U_iso_or_equiv
_atom_site_adp_type
_atom_site_occupancy
_atom_site_symmetry_multiplicity
_atom_site_calc_flag
_atom_site_refinement_flags
Zn1 Zn 0.56945(8) 1.08043(7) 0.27485(5) 0.0353(2) Uani 1 1 d .
Zn2 Zn 0.76017(8) 0.75866(7) 0.20570(5) 0.0355(2) Uani 1 1 d .
Br1 Br 0.32835(7) 1.11553(7) 0.33450(5) 0.04409(19) Uani 1 1 d .
Br2 Br 0.75996(7) 0.98530(6) 0.18726(5) 0.03710(18) Uani 1 1 d .
Br3 Br 0.94761(8) 0.72521(7) 0.33179(5) 0.0457(2) Uani 1 1 d .
Br4 Br 0.77420(9) 0.63470(7) 0.06666(5) 0.0483(2) Uani 1 1 d .
Br5 Br 0.96841(7) 0.43022(7) 0.13303(5) 0.0462(2) Uani 1 1 d .
Br6 Br 1.12402(8) 0.28812(8) 0.19848(7) 0.0594(3) Uani 1 1 d .
Br7 Br 0.44529(10) 1.39366(9) 0.45538(6) 0.0635(2) Uani 1 1 d .
O1 O 0.4266(5) 1.1353(5) 0.1463(3) 0.0426(11) Uani 1 1 d .
O2 O 0.6989(5) 1.2756(4) 0.2660(3) 0.0404(11) Uani 1 1 d .
O3 O 0.7693(5) 1.1536(4) 0.3988(3) 0.0383(10) Uani 1 1 d .
O4 O 0.5859(5) 0.9086(4) 0.3488(3) 0.0369(10) Uani 1 1 d .
O5 O 0.5186(5) 0.6796(4) 0.2161(4) 0.0436(11) Uani 1 1 d .
O6 O 0.3291(7) 0.8554(6) 0.1304(6) 0.086(3) Uani 1 1 d .
C1 C 0.5139(8) 1.2546(7) 0.1267(6) 0.0506(19) Uani 1 1 d .
H1A H 0.4333 1.2950 0.0884 0.061 Uiso 1 1 calc R
H1B H 0.6019 1.2348 0.0946 0.061 Uiso 1 1 calc R
C2 C 0.5944(7) 1.3478(6) 0.2141(5) 0.0428(16) Uani 1 1 d .
H2A H 0.6640 1.4293 0.2045 0.051 Uiso 1 1 calc R
H2B H 0.5068 1.3728 0.2448 0.051 Uiso 1 1 calc R
C3 C 0.8095(9) 1.3528(7) 0.3457(5) 0.0474(16) Uani 1 1 d .
H3A H 0.7441 1.3957 0.3843 0.057 Uiso 1 1 calc R
H3B H 0.8917 1.4228 0.3315 0.057 Uiso 1 1 calc R
C4 C 0.9005(8) 1.2600(6) 0.3927(6) 0.0477(18) Uani 1 1 d .
H4A H 0.9777 1.2258 0.3579 0.057 Uiso 1 1 calc R
H4B H 0.9676 1.3057 0.4530 0.057 Uiso 1 1 calc R
C5 C 0.8390(8) 1.0500(6) 0.4350(5) 0.0451(17) Uani 1 1 d .
H5A H 0.9111 1.0849 0.4961 0.054 Uiso 1 1 calc R
H5B H 0.9090 1.0129 0.3967 0.054 Uiso 1 1 calc R
C6 C 0.6934(8) 0.9467(7) 0.4374(5) 0.0429(15) Uani 1 1 d .
H6A H 0.7339 0.8691 0.4570 0.051 Uiso 1 1 calc R
H6B H 0.6299 0.9819 0.4800 0.051 Uiso 1 1 calc R
C7 C 0.4423(8) 0.8035(6) 0.3422(5) 0.0449(16) Uani 1 1 d .
H7A H 0.3391 0.8223 0.3052 0.054 Uiso 1 1 calc R
H7B H 0.4231 0.7981 0.4026 0.054 Uiso 1 1 calc R
C8 C 0.4762(9) 0.6737(7) 0.3002(6) 0.0485(17) Uani 1 1 d .
H8A H 0.5706 0.6502 0.3413 0.058 Uiso 1 1 calc R
H8B H 0.3742 0.6031 0.2915 0.058 Uiso 1 1 calc R
C9 C 0.3793(8) 0.6391(7) 0.1364(6) 0.056(2) Uani 1 1 d .
H9A H 0.4283 0.6227 0.0836 0.067 Uiso 1 1 calc R
H9B H 0.3102 0.5537 0.1405 0.067 Uiso 1 1 calc R
C10 C 0.2682(16) 0.7295(10) 0.1204(8) 0.105(5) Uani 1 1 d .
H10A H 0.1996 0.6996 0.0582 0.127 Uiso 1 1 calc R
H10B H 0.1889 0.7191 0.1602 0.127 Uiso 1 1 calc R
C11 C 0.2174(8) 0.9347(8) 0.0954(6) 0.058(2) Uani 1 1 d .
H11A H 0.1577 0.9663 0.1411 0.070 Uiso 1 1 calc R
H11B H 0.1314 0.8815 0.0425 0.070 Uiso 1 1 calc R
C12 C 0.3156(9) 1.0501(8) 0.0693(5) 0.0548(19) Uani 1 1 d .
H12A H 0.3824 1.0184 0.0273 0.066 Uiso 1 1 calc R
H12B H 0.2366 1.0998 0.0384 0.066 Uiso 1 1 calc R

loop_
_atom_site_aniso_label
_atom_site_aniso_U_11
_atom_site_aniso_U_22
_atom_site_aniso_U_33
_atom_site_aniso_U_23
_atom_site_aniso_U_13
_atom_site_aniso_U_12
Zn1 0.0375(3) 0.0352(3) 0.0351(4) 0.0079(3) 0.0080(3) 0.0117(3)
Zn2 0.0376(3) 0.0363(4) 0.0331(4) 0.0055(3) 0.0078(3) 0.0099(3)
Br1 0.0466(3) 0.0524(4) 0.0422(4) 0.0151(3) 0.0180(3) 0.0200(3)
Br2 0.0413(3) 0.0366(3) 0.0381(4) 0.0090(3) 0.0150(2) 0.0122(2)
Br3 0.0512(3) 0.0449(3) 0.0380(4) 0.0049(3) 0.0001(3) 0.0162(3)
Br4 0.0603(4) 0.0545(4) 0.0338(4) 0.0035(3) 0.0083(3) 0.0294(3)
Br5 0.0373(3) 0.0517(4) 0.0510(5) 0.0066(3) 0.0158(3) 0.0085(3)
Br6 0.0456(3) 0.0521(4) 0.0906(7) 0.0193(4) 0.0285(4) 0.0176(3)
Br7 0.0768(5) 0.0682(5) 0.0544(5) 0.0176(4) 0.0289(4) 0.0179(4)
O1 0.040(2) 0.051(3) 0.039(3) 0.015(2) 0.0074(19) 0.0116(19)
O2 0.044(2) 0.031(2) 0.046(3) 0.013(2) 0.0059(19) 0.0087(17)
O3 0.0402(19) 0.038(2) 0.037(3) 0.0076(19) 0.0061(18) 0.0122(17)
O4 0.0402(19) 0.037(2) 0.032(2) 0.0094(19) 0.0070(17) 0.0026(17)
O5 0.039(2) 0.044(2) 0.049(3) 0.007(2) 0.014(2) 0.0077(18)
O6 0.055(3) 0.049(3) 0.130(7) 0.016(3) -0.032(4) 0.005(2)
C1 0.050(3) 0.062(4) 0.060(5) 0.039(4) 0.024(3) 0.028(3)
C2 0.037(3) 0.043(3) 0.056(5) 0.015(3) 0.016(3) 0.019(3)
C3 0.056(3) 0.037(3) 0.048(5) 0.000(3) 0.021(3) 0.005(3)
C4 0.039(3) 0.039(3) 0.058(5) 0.003(3) 0.003(3) 0.006(3)
C5 0.047(3) 0.045(3) 0.034(4) 0.002(3) -0.013(3) 0.017(3)
C6 0.060(3) 0.045(3) 0.029(4) 0.014(3) 0.011(3) 0.019(3)
C7 0.049(3) 0.042(3) 0.049(4) 0.008(3) 0.022(3) 0.007(3)
C8 0.054(3) 0.038(3) 0.059(5) 0.006(3) 0.028(3) 0.010(3)
C9 0.035(3) 0.049(4) 0.073(6) 0.002(4) 0.005(3) -0.002(3)
C10 0.141(9) 0.065(6) 0.079(8) -0.012(5) -0.045(8) 0.040(6)
C11 0.045(3) 0.060(4) 0.059(5) 0.006(4) -0.009(3) 0.014(3)
C12 0.060(4) 0.068(5) 0.038(4) 0.002(4) 0.005(3) 0.032(4)

loop_
_atom_type_symbol
_atom_type_description
_atom_type_scat_dispersion_real
_atom_type_scat_dispersion_imag
_atom_type_scat_source
C C 0.0033 0.0016 'International Tables Vol C Tables 4.2.6.8 and 6.1.1.4'
H H 0.0000 0.0000 'International Tables Vol C Tables 4.2.6.8 and 6.1.1.4'
O O 0.0106 0.0060 'International Tables Vol C Tables 4.2.6.8 and 6.1.1.4'
Zn Zn 0.2839 1.4301 'International Tables Vol C Tables 4.2.6.8 and 6.1.1.4'
Br Br -0.2901 2.4595 'International Tables Vol C Tables 4.2.6.8 and 6.1.1.4'

loop_
_geom_angle_atom_site_label_1
_geom_angle_atom_site_label_2
_geom_angle_atom_site_label_3
_geom_angle
O2 Zn1 O3 72.90(16)
O2 Zn1 O4 144.35(14)
O3 Zn1 O4 72.68(15)
O2 Zn1 O1 72.57(16)
O3 Zn1 O1 145.09(16)
O4 Zn1 O1 142.23(15)
O2 Zn1 Br1 105.62(13)
O3 Zn1 Br1 98.53(13)
O4 Zn1 Br1 88.40(12)
O1 Zn1 Br1 85.85(12)
O2 Zn1 Br2 87.81(14)
O3 Zn1 Br2 94.65(13)
O4 Zn1 Br2 85.96(12)
O1 Zn1 Br2 89.09(13)
Br1 Zn1 Br2 163.42(4)
O5 Zn2 Br3 106.53(14)
O5 Zn2 Br4 102.18(15)
Br3 Zn2 Br4 115.07(4)
O5 Zn2 Br2 106.30(13)
Br3 Zn2 Br2 117.37(5)
Br4 Zn2 Br2 107.93(4)
Zn2 Br2 Zn1 109.80(4)
C12 O1 C1 113.1(6)
C12 O1 Zn1 128.7(4)
C1 O1 Zn1 112.4(4)
C3 O2 C2 114.6(5)
C3 O2 Zn1 116.7(4)
C2 O2 Zn1 114.5(3)
C5 O3 C4 111.6(5)
C5 O3 Zn1 113.4(3)
C4 O3 Zn1 114.1(4)
C6 O4 C7 112.8(5)
C6 O4 Zn1 113.4(3)
C7 O4 Zn1 123.0(4)
C8 O5 C9 116.9(5)
C8 O5 Zn2 122.5(4)
C9 O5 Zn2 120.3(5)
C10 O6 C11 117.3(6)
O1 C1 C2 107.7(6)
O2 C2 C1 105.1(5)
O2 C3 C4 106.9(5)
O3 C4 C3 105.4(5)
O3 C5 C6 106.6(5)
O4 C6 C5 107.9(5)
O4 C7 C8 109.4(5)
O5 C8 C7 112.1(6)
C10 C9 O5 116.8(7)
O6 C10 C9 120.5(10)
O6 C11 C12 109.5(6)
O1 C12 C11 110.3(6)

loop_
_geom_bond_atom_site_label_1
_geom_bond_atom_site_label_2
_geom_bond_distance
_geom_bond_site_symmetry_2
Zn1 O2 2.168(4) .
Zn1 O3 2.201(4) .
Zn1 O4 2.274(4) .
Zn1 O1 2.303(4) .
Zn1 Br1 2.4119(11) .
Zn1 Br2 2.5062(12) .
Zn2 O5 2.067(4) .
Zn2 Br3 2.3426(12) .
Zn2 Br4 2.3813(13) .
Zn2 Br2 2.4203(10) .
Br5 Br6 2.3277(12) .
Br7 Br7 2.357(2) 2_686
O1 C12 1.421(9) .
O1 C1 1.432(8) .
O2 C3 1.418(8) .
O2 C2 1.438(7) .
O3 C5 1.438(7) .
O3 C4 1.440(8) .
O4 C6 1.434(7) .
O4 C7 1.444(7) .
O5 C8 1.425(9) .
O5 C9 1.459(8) .
O6 C10 1.296(11) .
O6 C11 1.418(8) .
C1 C2 1.501(11) .
C3 C4 1.503(9) .
C5 C6 1.479(9) .
C7 C8 1.507(10) .
C9 C10 1.432(12) .
C11 C12 1.487(11) .
